data_7131873
loop_
_publ_author_name
'Cheng, Xiuliang'
'He, Yuhang'
'Song, Silin'
'Lin, Yu-Mei'
'Gong, Lei'

_publ_section_title
;
 A transition metal- and photosensitizer-free approach for site-selective
 (hetero)arylation of polychlorinated heteroarenes
;
_journal_name_full 'Chemical Communications'
_journal_paper_doi 10.1039/D3CC02968A
_journal_year 2023
_chemical_formula_moiety 'C20 H12 Cl F3 N2'
_chemical_formula_sum 'C20 H12 Cl F3 N2'
_chemical_formula_weight 372.76
_space_group_crystal_system trigonal
_space_group_IT_number 146
_space_group_name_Hall 'R 3'
_space_group_name_H-M_alt 'R 3 :H'
_atom_sites_solution_hydrogens geom
_atom_sites_solution_primary dual
_audit_creation_date 2023-06-16
_audit_creation_method
;
Olex2 1.5
(compiled 2022.04.07 svn.rca3783a0 for OlexSys, GUI svn.r6498)
;
_audit_update_record
;
2023-06-16 deposited with the CCDC.	2023-07-11 downloaded from the CCDC.
;
_cell_angle_alpha 90
_cell_angle_beta 90
_cell_angle_gamma 120
_cell_formula_units_Z 18
_cell_length_a 31.8395(3)
_cell_length_b 31.8395(3)
_cell_length_c 8.58300(10)
_cell_measurement_reflns_used 31048
_cell_measurement_temperature 100.00(10)
_cell_measurement_theta_max 76.4260
_cell_measurement_theta_min 4.7600
_cell_volume 7535.33(13)
_computing_cell_refinement 'CrysAlisPro 1.171.41.123a (Rigaku OD, 2022)'
_computing_data_collection 'CrysAlisPro 1.171.41.123a (Rigaku OD, 2022)'
_computing_data_reduction 'CrysAlisPro 1.171.41.123a (Rigaku OD, 2022)'
_computing_molecular_graphics 'Olex2 1.5 (Dolomanov et al., 2009)'
_computing_publication_material 'Olex2 1.5 (Dolomanov et al., 2009)'
_computing_structure_refinement 'SHELXL 2018/3 (Sheldrick, 2015)'
_computing_structure_solution 'SHELXT 2018/2 (Sheldrick, 2018)'
_diffrn_ambient_environment N~2~
_diffrn_ambient_temperature 100.00(10)
_diffrn_detector 'CCD plate'
_diffrn_detector_area_resol_mean 10.4741
_diffrn_detector_type Atlas
_diffrn_measured_fraction_theta_full 1.000
_diffrn_measured_fraction_theta_max 0.993
_diffrn_measurement_details
;
List of Runs (angles in degrees, time in seconds):

  # Type    Start    End  Width  t~exp~   \w     \q     \k     \f   Frames
#--------------------------------------------------------------------------
  1  \w   -102.00 -72.00   1.00    1.00    --  -40.50-161.00 130.00   30
  2  \w    -86.00  -6.00   1.00    1.00    --  -40.50 125.00 -90.00   80
  3  \w   -117.00  -9.00   1.00    1.00    --  -40.50 -19.00   0.00  108
  4  \w    -55.00  32.00   1.00    1.00    --  -40.50  37.00-180.00   87
  5  \w     55.00  92.00   1.00    1.00    --   42.79-125.00-180.00   37
  6  \w     57.00 112.00   1.00    1.00    --  111.00-125.00   0.00   55
  7  \w    100.00 176.00   1.00    1.00    --  111.00  45.00-150.00   76
  8  \w    110.00 141.00   1.00    1.00    --  111.00  77.00 -60.00   31
  9  \w     78.00 107.00   1.00    1.00    --  111.00 -94.00  90.00   29
 10  \w     82.00 107.00   1.00    1.00    --  111.00 -94.00-120.00   25
 11  \w     59.00  93.00   1.00    1.00    --  111.00 -61.00   0.00   34
 12  \w     94.00 136.00   1.00    1.00    --  111.00 -61.00   0.00   42
 13  \w     83.00 178.00   1.00    1.00    --  111.00  61.00  90.00   95
 14  \w    104.00 178.00   1.00    1.00    --  111.00  77.00 150.00   74
 15  \w    130.00 157.00   1.00    1.00    --  111.00  77.00  30.00   27
 16  \w     31.00  67.00   1.00    1.00    --  111.00 -94.00-120.00   36
 17  \w     86.00 112.00   1.00    1.00    --  111.00-125.00-180.00   26
 18  \w     40.00 110.00   1.00    1.00    --  111.00 -45.00  90.00   70
 19  \w    122.00 167.00   1.00    1.00    --  111.00 125.00 120.00   45
 20  \w     73.00 107.00   1.00    1.00    --  111.00 -94.00-180.00   34
 21  \w     57.00 103.00   1.00    1.00    --  111.00 -94.00  30.00   46
 22  \w     98.00 165.00   1.00    1.00    --  111.00 125.00  30.00   67
 23  \w     21.00  57.00   1.00    1.00    --   43.04-117.00 -78.00   36
 24  \w    124.00 157.00   1.00    1.00    --  111.00 125.00 -90.00   33
 25  \w     54.00  80.00   1.00    1.00    --  111.00-117.00 -78.00   26
 26  \w     36.00  68.00   1.00    1.00    --  111.00 -30.00 -90.00   32
 27  \w    110.00 135.00   1.00    1.00    --  111.00 -30.00 -90.00   25
 28  \w     81.00 107.00   1.00    1.00    --  111.00 -94.00 120.00   26
 29  \w     98.00 123.00   1.00    1.00    --  111.00-138.00 -17.85   25
 30  \w     64.00  90.00   1.00    1.00    --  111.00-138.00 -17.85   26
 31  \w    -54.00  15.00   1.00    1.00    --  -40.50  37.00 120.00   69
 32  \w     56.00 104.00   1.00    1.00    --   43.04  57.00  60.00   48
 33  \w     16.00  97.00   1.00    1.00    --   43.04  57.00 150.00   81
 34  \w     13.00  42.00   1.00    1.00    --   43.04  79.00  -0.66   29
 35  \w     87.00 113.00   1.00    1.00    --   43.04  57.00 -60.00   26
 36  \w     21.00  92.00   1.00    1.00    --   43.04  37.00-120.00   71
 37  \w     16.00  52.00   1.00    1.00    --   43.04  57.00  60.00   36
 38  \w     16.00  80.00   1.00    1.00    --   43.04  57.00 -60.00   64
 39  \w     10.00  42.00   1.00    1.00    --   43.04  82.00 -62.06   32
 40  \w     11.00  42.00   1.00    1.00    --   43.04  81.00 177.34   31
 41  \w     12.00  41.00   1.00    1.00    --   43.04  79.00  83.38   29
 42  \w     48.00  78.00   1.00    1.00    --   43.04-162.00 131.00   30
 43  \w     12.00  42.00   1.00    1.00    --   43.04  82.00-146.80   30
 44  \w     86.00 112.00   1.00    1.00    --  111.00  48.00 178.05   26
 45  \w     84.00 110.00   1.00    1.00    --  111.00  58.00  43.09   26
 46  \w     82.00 107.00   1.00    1.00    --  111.00  66.00  61.55   25
 47  \w    121.00 147.00   1.00    1.00    --  111.00  64.00 -14.46   26
 48  \w     83.00 108.00   1.00    1.00    --  111.00  64.00 -14.46   25
 49  \w     82.00 108.00   1.00    1.00    --  111.00  66.00  96.11   26
 50  \w     84.00 110.00   1.00    1.00    --  111.00  59.00 -18.14   26
 51  \w    153.00 178.00   1.00    1.00    --  111.00  48.00 -61.42   25
 52  \w     83.00 109.00   1.00    1.00    --  111.00  61.00 -30.00   26
 53  \w     85.00 128.00   1.00    1.00    --  111.00  55.00 141.47   43
 54  \w     83.00 109.00   1.00    1.00    --  111.00  62.00-174.04   26
 55  \w     83.00 128.00   1.00    1.00    --  111.00  61.00 150.00   45
 56  \w     87.00 113.00   1.00    1.00    --  111.00  45.00 -30.00   26
 57  \w     83.00 108.00   1.00    1.00    --  111.00  61.00  30.00   25
 58  \w     83.00 108.00   1.00    1.00    --  111.00  61.00-120.00   25
 59  \w     83.00 159.00   1.00    1.00    --  111.00  61.00   0.00   76
 60  \w     83.00 109.00   1.00    1.00    --  111.00  61.00 -60.00   26
 61  \w     86.00 140.00   1.00    1.00    --  111.00  48.00 -61.42   54
 62  \w     85.00 162.00   1.00    1.00    --  111.00  54.00 -94.92   77
 63  \w     85.00 121.00   1.00    1.00    --  111.00  56.00  58.25   36
 64  \w    150.00 177.00   1.00    1.00    --  111.00  65.00-140.52   27
 65  \w     85.00 158.00   1.00    1.00    --  111.00  55.00  21.75   73
 66  \w     83.00 109.00   1.00    1.00    --  111.00  61.00-150.00   26
 67  \w     83.00 109.00   1.00    1.00    --  111.00  61.00 120.00   26
 68  \w     83.00 109.00   1.00    1.00    --  111.00  65.00-140.52   26
 69  \w     83.00 109.00   1.00    1.00    --  111.00  61.00 -90.00   26
 70  \w     83.00 108.00   1.00    1.00    --  111.00  61.00-180.00   25
 71  \w     83.00 108.00   1.00    1.00    --  111.00  64.00-158.54   25
 72  \w     85.00 111.00   1.00    1.00    --  111.00  53.00  85.64   26
 73  \w     86.00 112.00   1.00    1.00    --  111.00  58.00 112.81   26
;
_diffrn_measurement_device 'four-circle diffractometer'
_diffrn_measurement_device_type 'SuperNova, Dual, Cu at home/near, Atlas'
_diffrn_measurement_method '\w scans'
_diffrn_orient_matrix_type 'CrysAlisPro convention (1999,Acta A55,543-557)'
_diffrn_orient_matrix_UB_11 -0.0456402000
_diffrn_orient_matrix_UB_12 0.0029229000
_diffrn_orient_matrix_UB_13 -0.0400281000
_diffrn_orient_matrix_UB_21 0.0311333000
_diffrn_orient_matrix_UB_22 0.0555686000
_diffrn_orient_matrix_UB_23 -0.0132225000
_diffrn_orient_matrix_UB_31 0.0081544000
_diffrn_orient_matrix_UB_32 -0.0048524000
_diffrn_orient_matrix_UB_33 -0.1744880000
_diffrn_radiation_monochromator mirror
_diffrn_radiation_probe x-ray
_diffrn_radiation_type 'Cu K\a'
_diffrn_radiation_wavelength 1.54184
_diffrn_reflns_av_R_equivalents 0.0382
_diffrn_reflns_av_unetI/netI 0.0172
_diffrn_reflns_Laue_measured_fraction_full 1.000
_diffrn_reflns_Laue_measured_fraction_max 0.993
_diffrn_reflns_limit_h_max 39
_diffrn_reflns_limit_h_min -39
_diffrn_reflns_limit_k_max 39
_diffrn_reflns_limit_k_min -39
_diffrn_reflns_limit_l_max 9
_diffrn_reflns_limit_l_min -10
_diffrn_reflns_number 46317
_diffrn_reflns_point_group_measured_fraction_full 0.957
_diffrn_reflns_point_group_measured_fraction_max 0.944
_diffrn_reflns_theta_full 67.684
_diffrn_reflns_theta_max 76.470
_diffrn_reflns_theta_min 2.776
_diffrn_source 'micro-focus sealed X-ray tube'
_diffrn_source_type 'SuperNova (Cu) X-ray Source'
_exptl_absorpt_coefficient_mu 2.361
_exptl_absorpt_correction_T_max 1.00000
_exptl_absorpt_correction_T_min 0.29508
_exptl_absorpt_correction_type multi-scan
_exptl_absorpt_process_details
;
CrysAlisPro 1.171.41.123a (Rigaku Oxford Diffraction, 2022)
Empirical absorption correction using spherical harmonics,
implemented in SCALE3 ABSPACK scaling algorithm.
;
_exptl_crystal_colour 'clear yellowish yellow'
_exptl_crystal_colour_lustre clear
_exptl_crystal_colour_modifier yellowish
_exptl_crystal_colour_primary yellow
_exptl_crystal_density_diffrn 1.479
_exptl_crystal_description plate
_exptl_crystal_F_000 3420
_exptl_crystal_size_max 0.8
_exptl_crystal_size_mid 0.6
_exptl_crystal_size_min 0.4
_refine_diff_density_max 0.470
_refine_diff_density_min -0.431
_refine_diff_density_rms 0.055
_refine_ls_abs_structure_details
;
 Flack x determined using 3022 quotients [(I+)-(I-)]/[(I+)+(I-)]
 (Parsons, Flack and Wagner, Acta Cryst. B69 (2013) 249-259).
;
_refine_ls_abs_structure_Flack 0.001(5)
_refine_ls_extinction_coef 0.00010(3)
_refine_ls_extinction_expression Fc^*^=kFc[1+0.001xFc^2^\l^3^/sin(2\q)]^-1/4^
_refine_ls_extinction_method 'SHELXL-2018/3 (Sheldrick 2018)'
_refine_ls_goodness_of_fit_ref 1.057
_refine_ls_hydrogen_treatment constr
_refine_ls_matrix_type full
_refine_ls_number_parameters 470
_refine_ls_number_reflns 6667
_refine_ls_number_restraints 1
_refine_ls_restrained_S_all 1.057
_refine_ls_R_factor_all 0.0430
_refine_ls_R_factor_gt 0.0425
_refine_ls_shift/su_max 0.001
_refine_ls_shift/su_mean 0.000
_refine_ls_structure_factor_coef Fsqd
_refine_ls_weighting_details 'w=1/[\s^2^(Fo^2^)+(0.0647P)^2^+13.8711P] where P=(Fo^2^+2Fc^2^)/3'
_refine_ls_weighting_scheme calc
_refine_ls_wR_factor_gt 0.1127
_refine_ls_wR_factor_ref 0.1133
_reflns_Friedel_coverage 0.901
_reflns_Friedel_fraction_full 0.914
_reflns_Friedel_fraction_max 0.894
_reflns_number_gt 6590
_reflns_number_total 6667
_reflns_threshold_expression 'I > 2\s(I)'
_cod_data_source_file d3cc02968a2.cif
_cod_data_source_block exp_19124_auto
_cod_depositor_comments
;

2024-11-08
Z value and formula fixed to values more according to usual
chemical conventions.                 miguel
;
_cod_original_formula_sum 'C40 H24 Cl2 F6 N4'
_cod_original_formula_weight 745.53
_cod_original_formula_moiety '2(C20 H12 Cl F3 N2)'
_cod_original_formula_units_Z 9
_cod_original_cell_volume 7535.33(17)
_cod_original_sg_symbol_H-M 'R 3'
_cod_database_code 7131873
_shelx_shelxl_version_number 2018/3
_chemical_oxdiff_usercomment 'C H  N Cl F'
_shelx_space_group_comment
;
The symmetry employed for this shelxl refinement is uniquely defined
by the following loop, which should always be used as a source of
symmetry information in preference to the above space-group names.
They are only intended as comments.
;
_shelx_estimated_absorpt_t_max 0.452
_shelx_estimated_absorpt_t_min 0.254
_olex2_refinement_description
;
1. Fixed Uiso
 At 1.2 times of:
  All C(H) groups, All N(H) groups
2.a Aromatic/amide H refined with riding coordinates:
 N008(H008), N00A(H00A), C00F(H00F), C00I(H00I), C00Q(H00Q), C00S(H00S),
 C00U(H00U), C00V(H00V), C00Y(H00Y), C00Z(H00Z), C010(H010), C012(H012),
 C013(H013), C015(H015), C016(H016), C017(H017), C018(H018), C019(H019),
 C01A(H01A), C01B(H01B), C01C(H01C), C01E(H01E), C01F(H01F), C01G(H01G)
;
_olex2_submission_special_instructions 'No special instructions were received'
_oxdiff_exptl_absorpt_empirical_details
;
Empirical correction (ABSPACK) includes:
- Absorption correction using spherical harmonics
- Frame scaling
;
_oxdiff_exptl_absorpt_empirical_full_max 2.139
_oxdiff_exptl_absorpt_empirical_full_min 0.605

loop_
_space_group_symop_operation_xyz
'x, y, z'
'-y, x-y, z'
'-x+y, -x, z'
'x+2/3, y+1/3, z+1/3'
'-y+2/3, x-y+1/3, z+1/3'
'-x+y+2/3, -x+1/3, z+1/3'
'x+1/3, y+2/3, z+2/3'
'-y+1/3, x-y+2/3, z+2/3'
'-x+y+1/3, -x+2/3, z+2/3'

loop_
_atom_site_label
_atom_site_type_symbol
_atom_site_fract_x
_atom_site_fract_y
_atom_site_fract_z
_atom_site_U_iso_or_equiv
_atom_site_adp_type
_atom_site_occupancy
_atom_site_site_symmetry_order
_atom_site_calc_flag
_atom_site_refinement_flags_posn
_atom_site_refinement_flags_adp
_atom_site_refinement_flags_occupancy
_atom_site_disorder_assembly
_atom_site_disorder_group
Cl1 Cl 0.54260(3) 0.93126(4) 0.98705(11) 0.0367(2) Uani 1 1 d . . . . .
Cl Cl 0.60224(3) 0.81030(4) 0.48485(11) 0.0387(2) Uani 1 1 d . . . . .
F003 F 0.63267(10) 0.89854(8) -0.0493(4) 0.0455(6) Uani 1 1 d . . . . .
F004 F 0.58261(10) 0.84624(9) -0.2112(3) 0.0454(6) Uani 1 1 d . . . . .
F005 F 0.58383(12) 0.96776(10) 0.3159(3) 0.0535(7) Uani 1 1 d . . . . .
F006 F 0.65154(11) 0.85115(11) -0.1698(4) 0.0541(8) Uani 1 1 d . . . . .
F007 F 0.57884(16) 0.89959(14) 0.3040(4) 0.0746(11) Uani 1 1 d . . . . .
N008 N 0.36559(11) 0.83358(11) 0.9798(4) 0.0269(6) Uani 1 1 d . . . . .
H008 H 0.336494 0.828738 1.001634 0.032 Uiso 1 1 calc R U . . .
N009 N 0.53545(11) 0.73599(11) 0.1042(4) 0.0276(6) Uani 1 1 d . . . . .
N00A N 0.46850(12) 0.64215(12) 0.4941(4) 0.0309(7) Uani 1 1 d . . . . .
H00A H 0.454584 0.611223 0.518789 0.037 Uiso 1 1 calc R U . . .
N N 0.46589(11) 0.87480(11) 0.6010(4) 0.0259(6) Uani 1 1 d . . . . .
C00C C 0.38494(14) 0.89938(14) 0.7891(4) 0.0280(7) Uani 1 1 d . . . . .
C00D C 0.47775(13) 0.88520(13) 0.7529(4) 0.0251(7) Uani 1 1 d . . . . .
C00E C 0.39667(13) 0.86606(13) 0.8733(4) 0.0266(7) Uani 1 1 d . . . . .
C00F C 0.55749(13) 0.76942(13) -0.0057(4) 0.0265(7) Uani 1 1 d . . . . .
H00F H 0.548799 0.760459 -0.111411 0.032 Uiso 1 1 calc R U . . .
C00G C 0.50344(13) 0.66486(13) 0.3851(4) 0.0280(7) Uani 1 1 d . . . . .
F00H F 0.63111(12) 0.9558(3) 0.4554(4) 0.132(3) Uani 1 1 d . . . . .
C00I C 0.50117(14) 0.89053(14) 0.4946(4) 0.0300(8) Uani 1 1 d . . . . .
H00I H 0.492260 0.883024 0.388285 0.036 Uiso 1 1 calc R U . . .
C00J C 0.54680(13) 0.74819(13) 0.2554(5) 0.0268(7) Uani 1 1 d . . . . .
C00K C 0.48774(14) 0.72026(14) 0.4895(4) 0.0298(8) Uani 1 1 d . . . . .
C00L C 0.43296(13) 0.82717(13) 0.9810(4) 0.0276(7) Uani 1 1 d . . . . .
C00M C 0.51640(13) 0.71294(13) 0.3751(5) 0.0280(7) Uani 1 1 d . . . . .
C00N C 0.38676(13) 0.80953(13) 1.0480(4) 0.0271(7) Uani 1 1 d . . . . .
C00O C 0.59272(13) 0.81696(12) 0.0277(5) 0.0275(7) Uani 1 1 d . . . . .
C00P C 0.45834(14) 0.67557(14) 0.5602(5) 0.0305(8) Uani 1 1 d . . . . .
C00Q C 0.32595(16) 0.91762(17) 0.6806(5) 0.0374(9) Uani 1 1 d . . . . .
H00Q H 0.293081 0.908645 0.662254 0.045 Uiso 1 1 calc R U . . .
C00R C 0.52295(14) 0.63781(14) 0.2981(5) 0.0305(8) Uani 1 1 d . . . . .
C00S C 0.45055(15) 0.75384(15) 0.6506(5) 0.0361(8) Uani 1 1 d . . . . .
H00S H 0.447341 0.780702 0.682038 0.043 Uiso 1 1 calc R U . . .
C00T C 0.61495(15) 0.85300(15) -0.1003(5) 0.0359(9) Uani 1 1 d . . . . .
C00U C 0.33679(14) 0.88591(15) 0.7590(5) 0.0323(8) Uani 1 1 d . . . . .
H00U H 0.311382 0.855106 0.791862 0.039 Uiso 1 1 calc R U . . .
C00V C 0.42538(15) 0.66891(15) 0.6803(5) 0.0352(8) Uani 1 1 d . . . . .
H00V H 0.406166 0.638228 0.728576 0.042 Uiso 1 1 calc R U . . .
C00W C 0.58420(13) 0.79470(13) 0.2943(4) 0.0265(7) Uani 1 1 d . . . . .
C00X C 0.43859(12) 0.86290(13) 0.8677(4) 0.0258(7) Uani 1 1 d . . . . .
C00Y C 0.56293(13) 0.92923(14) 0.6857(5) 0.0289(7) Uani 1 1 d . . . . .
H00Y H 0.596051 0.947954 0.715121 0.035 Uiso 1 1 calc R U . . .
C00Z C 0.42225(16) 0.70902(16) 0.7248(5) 0.0378(9) Uani 1 1 d . . . . .
H00Z H 0.400781 0.706193 0.806219 0.045 Uiso 1 1 calc R U . . .
C010 C 0.36254(17) 0.96187(16) 0.6296(5) 0.0380(9) Uani 1 1 d . . . . .
H010 H 0.354929 0.982913 0.573437 0.046 Uiso 1 1 calc R U . . .
C011 C 0.52686(13) 0.91351(13) 0.7946(4) 0.0260(7) Uani 1 1 d . . . . .
C012 C 0.36880(14) 0.77377(14) 1.1619(5) 0.0316(8) Uani 1 1 d . . . . .
H012 H 0.337399 0.762042 1.205007 0.038 Uiso 1 1 calc R U . . .
C013 C 0.42136(14) 0.94437(15) 0.7395(5) 0.0344(8) Uani 1 1 d . . . . .
H013 H 0.454280 0.953960 0.759957 0.041 Uiso 1 1 calc R U . . .
C014 C 0.54984(14) 0.91707(15) 0.5308(5) 0.0324(8) Uani 1 1 d . . . . .
C015 C 0.48255(14) 0.76013(14) 0.5345(5) 0.0333(8) Uani 1 1 d . . . . .
H015 H 0.500967 0.790735 0.485003 0.040 Uiso 1 1 calc R U . . .
C016 C 0.58686(15) 0.63557(17) 0.1546(5) 0.0380(9) Uani 1 1 d . . . . .
H016 H 0.618754 0.651854 0.112770 0.046 Uiso 1 1 calc R U . . .
C017 C 0.46182(14) 0.80790(14) 1.0297(5) 0.0320(8) Uani 1 1 d . . . . .
H017 H 0.492815 0.818739 0.984519 0.038 Uiso 1 1 calc R U . . .
C018 C 0.60728(13) 0.82938(13) 0.1803(5) 0.0276(7) Uani 1 1 d . . . . .
H018 H 0.632575 0.861031 0.206279 0.033 Uiso 1 1 calc R U . . .
C019 C 0.57014(14) 0.66146(15) 0.2391(5) 0.0343(8) Uani 1 1 d . . . . .
H019 H 0.590770 0.695195 0.256850 0.041 Uiso 1 1 calc R U . . .
C01A C 0.39828(16) 0.75582(15) 1.2103(5) 0.0357(9) Uani 1 1 d . . . . .
H01A H 0.387279 0.731650 1.289092 0.043 Uiso 1 1 calc R U . . .
C01B C 0.55747(17) 0.58628(16) 0.1308(5) 0.0388(9) Uani 1 1 d . . . . .
H01B H 0.569291 0.568683 0.074189 0.047 Uiso 1 1 calc R U . . .
C01C C 0.49385(15) 0.58846(15) 0.2714(5) 0.0355(9) Uani 1 1 d . . . . .
H01C H 0.461582 0.572064 0.310127 0.043 Uiso 1 1 calc R U . . .
C01D C 0.58660(17) 0.9347(2) 0.4041(6) 0.0468(11) Uani 1 1 d . . . . .
C01E C 0.51092(16) 0.56276(15) 0.1897(6) 0.0400(9) Uani 1 1 d . . . . .
H01E H 0.490635 0.528878 0.173910 0.048 Uiso 1 1 calc R U . . .
C01F C 0.41030(17) 0.97571(16) 0.6600(6) 0.0398(9) Uani 1 1 d . . . . .
H01F H 0.435558 1.006549 0.626733 0.048 Uiso 1 1 calc R U . . .
C01G C 0.44459(16) 0.77321(16) 1.1434(5) 0.0367(9) Uani 1 1 d . . . . .
H01G H 0.464279 0.760463 1.178360 0.044 Uiso 1 1 calc R U . . .

loop_
_atom_site_aniso_label
_atom_site_aniso_U_11
_atom_site_aniso_U_22
_atom_site_aniso_U_33
_atom_site_aniso_U_23
_atom_site_aniso_U_13
_atom_site_aniso_U_12
Cl1 0.0314(4) 0.0482(5) 0.0212(5) -0.0040(4) -0.0044(3) 0.0128(4)
Cl 0.0333(4) 0.0498(5) 0.0244(5) -0.0043(4) -0.0054(3) 0.0144(4)
F003 0.0501(14) 0.0252(11) 0.0534(17) 0.0078(10) 0.0087(12) 0.0129(10)
F004 0.0579(16) 0.0445(13) 0.0321(14) 0.0115(10) 0.0002(11) 0.0243(12)
F005 0.0670(18) 0.0455(15) 0.0378(16) 0.0113(12) 0.0186(13) 0.0204(13)
F006 0.0577(16) 0.0570(16) 0.0561(18) 0.0261(14) 0.0337(14) 0.0351(14)
F007 0.115(3) 0.081(2) 0.061(2) 0.0237(17) 0.052(2) 0.073(2)
N008 0.0236(13) 0.0330(15) 0.0260(16) -0.0007(12) 0.0009(11) 0.0155(12)
N009 0.0289(14) 0.0244(14) 0.0278(17) -0.0013(12) -0.0029(12) 0.0121(12)
N00A 0.0333(16) 0.0295(15) 0.0289(18) 0.0064(13) 0.0009(13) 0.0148(13)
N 0.0268(14) 0.0318(15) 0.0205(15) 0.0004(11) -0.0020(11) 0.0156(12)
C00C 0.0352(18) 0.0330(18) 0.0208(18) -0.0052(14) -0.0049(14) 0.0208(15)
C00D 0.0257(16) 0.0279(16) 0.0233(19) 0.0014(13) 0.0015(13) 0.0146(14)
C00E 0.0262(16) 0.0332(17) 0.0220(18) -0.0030(14) -0.0010(13) 0.0161(14)
C00F 0.0308(17) 0.0264(16) 0.0233(18) -0.0013(13) 0.0009(13) 0.0151(14)
C00G 0.0279(16) 0.0296(17) 0.0247(19) 0.0054(13) -0.0017(14) 0.0129(14)
F00H 0.0340(16) 0.302(8) 0.038(2) 0.032(3) 0.0107(14) 0.068(3)
C00I 0.0341(19) 0.041(2) 0.0212(19) -0.0010(14) -0.0021(14) 0.0235(16)
C00J 0.0243(15) 0.0258(16) 0.030(2) 0.0042(14) -0.0004(13) 0.0126(14)
C00K 0.0332(18) 0.0353(18) 0.0199(19) 0.0017(14) -0.0030(14) 0.0166(15)
C00L 0.0318(17) 0.0338(18) 0.0203(19) -0.0015(14) -0.0006(13) 0.0187(15)
C00M 0.0299(17) 0.0285(17) 0.0236(19) 0.0026(14) -0.0019(14) 0.0130(15)
C00N 0.0304(17) 0.0333(18) 0.0215(18) -0.0023(14) -0.0026(14) 0.0188(15)
C00O 0.0289(17) 0.0222(15) 0.032(2) 0.0021(14) 0.0042(14) 0.0135(14)
C00P 0.0354(19) 0.0307(18) 0.028(2) -0.0005(14) -0.0040(15) 0.0183(15)
C00Q 0.042(2) 0.055(2) 0.030(2) -0.0030(18) -0.0065(16) 0.035(2)
C00R 0.0331(18) 0.0361(19) 0.027(2) 0.0020(15) -0.0024(15) 0.0209(16)
C00S 0.039(2) 0.034(2) 0.036(2) -0.0003(16) 0.0027(17) 0.0187(17)
C00T 0.041(2) 0.0326(19) 0.034(2) 0.0048(16) 0.0077(17) 0.0185(17)
C00U 0.0308(18) 0.040(2) 0.028(2) -0.0011(15) -0.0004(15) 0.0197(16)
C00V 0.037(2) 0.035(2) 0.030(2) 0.0078(15) 0.0031(16) 0.0148(16)
C00W 0.0263(16) 0.0305(17) 0.0220(19) -0.0006(13) -0.0001(13) 0.0137(14)
C00X 0.0248(16) 0.0312(17) 0.0224(18) 0.0011(14) 0.0001(13) 0.0148(14)
C00Y 0.0246(16) 0.0381(19) 0.025(2) 0.0064(15) 0.0004(13) 0.0168(15)
C00Z 0.040(2) 0.047(2) 0.028(2) 0.0042(17) 0.0081(16) 0.0227(18)
C010 0.052(2) 0.043(2) 0.032(2) -0.0019(17) -0.0063(18) 0.033(2)
C011 0.0277(17) 0.0306(17) 0.0187(18) 0.0013(13) -0.0030(13) 0.0139(14)
C012 0.0288(17) 0.0340(19) 0.033(2) -0.0002(15) 0.0037(15) 0.0163(15)
C013 0.0294(18) 0.038(2) 0.039(2) -0.0002(17) -0.0030(15) 0.0195(16)
C014 0.0304(18) 0.043(2) 0.029(2) 0.0064(16) 0.0035(15) 0.0226(17)
C015 0.0371(19) 0.0314(18) 0.031(2) 0.0037(15) -0.0011(16) 0.0164(16)
C016 0.0321(19) 0.052(2) 0.035(2) 0.0115(18) 0.0063(16) 0.0255(18)
C017 0.0332(18) 0.040(2) 0.027(2) 0.0016(16) 0.0016(15) 0.0221(17)
C018 0.0262(16) 0.0247(16) 0.030(2) -0.0005(14) 0.0031(14) 0.0115(13)
C019 0.0319(18) 0.0329(19) 0.039(2) 0.0049(16) -0.0032(16) 0.0168(15)
C01A 0.045(2) 0.036(2) 0.027(2) 0.0094(16) 0.0063(16) 0.0212(17)
C01B 0.046(2) 0.045(2) 0.039(2) -0.0005(18) -0.0010(18) 0.0325(19)
C01C 0.0358(19) 0.0319(19) 0.039(2) 0.0049(16) 0.0026(16) 0.0174(16)
C01D 0.039(2) 0.077(3) 0.029(2) 0.005(2) 0.0023(18) 0.033(2)
C01E 0.044(2) 0.033(2) 0.046(3) 0.0008(17) -0.0005(18) 0.0224(18)
C01F 0.045(2) 0.036(2) 0.043(3) 0.0044(17) 0.0015(18) 0.0235(18)
C01G 0.042(2) 0.051(2) 0.029(2) 0.0069(17) 0.0028(16) 0.032(2)

loop_
_atom_type_symbol
_atom_type_description
_atom_type_scat_dispersion_real
_atom_type_scat_dispersion_imag
_atom_type_scat_source
C C 0.0181 0.0091 'International Tables Vol C Tables 4.2.6.8 and 6.1.1.4'
H H 0.0000 0.0000 'International Tables Vol C Tables 4.2.6.8 and 6.1.1.4'
Cl Cl 0.3639 0.7018 'International Tables Vol C Tables 4.2.6.8 and 6.1.1.4'
F F 0.0727 0.0534 'International Tables Vol C Tables 4.2.6.8 and 6.1.1.4'
N N 0.0311 0.0180 'International Tables Vol C Tables 4.2.6.8 and 6.1.1.4'

loop_
_geom_angle_atom_site_label_1
_geom_angle_atom_site_label_2
_geom_angle_atom_site_label_3
_geom_angle
_geom_angle_site_symmetry_1
_geom_angle_site_symmetry_3
_geom_angle_publ_flag
C00E N008 H008 125.2 . . ?
C00E N008 C00N 109.6(3) . . ?
C00N N008 H008 125.2 . . ?
C00F N009 C00J 119.5(3) . . ?
C00G N00A H00A 125.7 . . ?
C00G N00A C00P 108.6(3) . . ?
C00P N00A H00A 125.7 . . ?
C00I N C00D 119.2(3) . . ?
C00U C00C C00E 120.2(3) . . ?
C013 C00C C00E 120.8(3) . . ?
C013 C00C C00U 119.0(4) . . ?
N C00D C00X 117.7(3) . . ?
N C00D C011 119.2(3) . . ?
C011 C00D C00X 122.9(3) . . ?
N008 C00E C00C 121.6(3) . . ?
N008 C00E C00X 109.1(3) . . ?
C00X C00E C00C 129.2(3) . . ?
N009 C00F H00F 118.6 . . ?
N009 C00F C00O 122.7(4) . . ?
C00O C00F H00F 118.6 . . ?
N00A C00G C00M 110.3(3) . . ?
N00A C00G C00R 120.4(3) . . ?
C00M C00G C00R 129.3(4) . . ?
N C00I H00I 118.2 . . ?
N C00I C014 123.5(4) . . ?
C014 C00I H00I 118.2 . . ?
N009 C00J C00M 118.2(3) . . ?
N009 C00J C00W 119.8(3) . . ?
C00W C00J C00M 121.8(4) . . ?
C00P C00K C00M 106.8(3) . . ?
C00P C00K C015 118.6(4) . . ?
C015 C00K C00M 134.5(4) . . ?
C00N C00L C00X 106.5(3) . . ?
C017 C00L C00N 119.2(3) . . ?
C017 C00L C00X 134.3(4) . . ?
C00G C00M C00J 127.5(4) . . ?
C00G C00M C00K 106.1(3) . . ?
C00K C00M C00J 125.6(3) . . ?
N008 C00N C00L 108.0(3) . . ?
N008 C00N C012 129.7(3) . . ?
C012 C00N C00L 122.3(3) . . ?
C00F C00O C00T 120.1(4) . . ?
C018 C00O C00F 118.7(3) . . ?
C018 C00O C00T 121.2(3) . . ?
N00A C00P C00K 108.2(3) . . ?
N00A C00P C00V 129.0(4) . . ?
C00K C00P C00V 122.8(4) . . ?
C00U C00Q H00Q 119.8 . . ?
C010 C00Q H00Q 119.8 . . ?
C010 C00Q C00U 120.4(4) . . ?
C019 C00R C00G 121.1(3) . . ?
C01C C00R C00G 120.1(4) . . ?
C01C C00R C019 118.7(4) . . ?
C00Z C00S H00S 118.9 . . ?
C015 C00S H00S 118.9 . . ?
C015 C00S C00Z 122.2(4) . . ?
F003 C00T C00O 111.9(4) . . ?
F004 C00T F003 106.3(3) . . ?
F004 C00T C00O 111.7(3) . . ?
F006 C00T F003 106.8(3) . . ?
F006 C00T F004 107.1(4) . . ?
F006 C00T C00O 112.6(3) . . ?
C00C C00U H00U 120.0 . . ?
C00Q C00U C00C 120.0(4) . . ?
C00Q C00U H00U 120.0 . . ?
C00P C00V H00V 121.5 . . ?
C00Z C00V C00P 117.1(4) . . ?
C00Z C00V H00V 121.5 . . ?
C00J C00W Cl 121.1(3) . . ?
C018 C00W Cl 118.4(3) . . ?
C018 C00W C00J 120.6(4) . . ?
C00E C00X C00D 127.2(3) . . ?
C00E C00X C00L 106.8(3) . . ?
C00L C00X C00D 125.3(3) . . ?
C011 C00Y H00Y 120.9 . . ?
C011 C00Y C014 118.2(3) . . ?
C014 C00Y H00Y 120.9 . . ?
C00S C00Z H00Z 119.7 . . ?
C00V C00Z C00S 120.5(4) . . ?
C00V C00Z H00Z 119.7 . . ?
C00Q C010 H010 120.0 . . ?
C00Q C010 C01F 120.1(4) . . ?
C01F C010 H010 120.0 . . ?
C00D C011 Cl1 119.9(3) . . ?
C00Y C011 Cl1 118.6(3) . . ?
C00Y C011 C00D 121.5(3) . . ?
C00N C012 H012 121.2 . . ?
C01A C012 C00N 117.6(4) . . ?
C01A C012 H012 121.2 . . ?
C00C C013 H013 119.6 . . ?
C00C C013 C01F 120.8(4) . . ?
C01F C013 H013 119.6 . . ?
C00I C014 C00Y 118.3(4) . . ?
C00I C014 C01D 119.9(4) . . ?
C00Y C014 C01D 121.7(4) . . ?
C00K C015 H015 120.6 . . ?
C00S C015 C00K 118.7(4) . . ?
C00S C015 H015 120.6 . . ?
C019 C016 H016 119.7 . . ?
C01B C016 H016 119.7 . . ?
C01B C016 C019 120.6(4) . . ?
C00L C017 H017 120.6 . . ?
C01G C017 C00L 118.7(4) . . ?
C01G C017 H017 120.6 . . ?
C00O C018 C00W 118.4(3) . . ?
C00O C018 H018 120.8 . . ?
C00W C018 H018 120.8 . . ?
C00R C019 H019 120.1 . . ?
C016 C019 C00R 119.8(4) . . ?
C016 C019 H019 120.1 . . ?
C012 C01A H01A 119.8 . . ?
C012 C01A C01G 120.4(4) . . ?
C01G C01A H01A 119.8 . . ?
C016 C01B H01B 120.1 . . ?
C01E C01B C016 119.7(4) . . ?
C01E C01B H01B 120.1 . . ?
C00R C01C H01C 119.4 . . ?
C01E C01C C00R 121.2(4) . . ?
C01E C01C H01C 119.4 . . ?
F005 C01D C014 111.3(4) . . ?
F007 C01D F005 103.8(4) . . ?
F007 C01D C014 111.9(4) . . ?
F00H C01D F005 105.6(5) . . ?
F00H C01D F007 110.3(5) . . ?
F00H C01D C014 113.2(4) . . ?
C01B C01E H01E 120.0 . . ?
C01C C01E C01B 120.0(4) . . ?
C01C C01E H01E 120.0 . . ?
C010 C01F C013 119.8(4) . . ?
C010 C01F H01F 120.1 . . ?
C013 C01F H01F 120.1 . . ?
C017 C01G C01A 121.7(4) . . ?
C017 C01G H01G 119.1 . . ?
C01A C01G H01G 119.1 . . ?

loop_
_geom_bond_atom_site_label_1
_geom_bond_atom_site_label_2
_geom_bond_distance
_geom_bond_site_symmetry_2
_geom_bond_publ_flag
Cl1 C011 1.736(4) . ?
Cl C00W 1.723(4) . ?
F003 C00T 1.340(5) . ?
F004 C00T 1.338(5) . ?
F005 C01D 1.334(6) . ?
F006 C00T 1.336(5) . ?
F007 C01D 1.332(7) . ?
N008 H008 0.8800 . ?
N008 C00E 1.364(5) . ?
N008 C00N 1.378(5) . ?
N009 C00F 1.330(5) . ?
N009 C00J 1.351(5) . ?
N00A H00A 0.8800 . ?
N00A C00G 1.354(5) . ?
N00A C00P 1.379(5) . ?
N C00D 1.351(5) . ?
N C00I 1.336(5) . ?
C00C C00E 1.477(5) . ?
C00C C00U 1.394(5) . ?
C00C C013 1.385(6) . ?
C00D C00X 1.464(5) . ?
C00D C011 1.406(5) . ?
C00E C00X 1.389(5) . ?
C00F H00F 0.9500 . ?
C00F C00O 1.391(5) . ?
C00G C00M 1.375(5) . ?
C00G C00R 1.490(5) . ?
F00H C01D 1.305(6) . ?
C00I H00I 0.9500 . ?
C00I C014 1.379(6) . ?
C00J C00M 1.472(5) . ?
C00J C00W 1.400(5) . ?
C00K C00M 1.436(5) . ?
C00K C00P 1.392(5) . ?
C00K C015 1.414(6) . ?
C00L C00N 1.408(5) . ?
C00L C00X 1.438(5) . ?
C00L C017 1.400(5) . ?
C00N C012 1.388(5) . ?
C00O C00T 1.488(5) . ?
C00O C018 1.379(6) . ?
C00P C00V 1.409(6) . ?
C00Q H00Q 0.9500 . ?
C00Q C00U 1.393(6) . ?
C00Q C010 1.376(7) . ?
C00R C019 1.396(6) . ?
C00R C01C 1.387(6) . ?
C00S H00S 0.9500 . ?
C00S C00Z 1.403(6) . ?
C00S C015 1.366(6) . ?
C00U H00U 0.9500 . ?
C00V H00V 0.9500 . ?
C00V C00Z 1.384(6) . ?
C00W C018 1.380(5) . ?
C00Y H00Y 0.9500 . ?
C00Y C011 1.367(5) . ?
C00Y C014 1.389(6) . ?
C00Z H00Z 0.9500 . ?
C010 H010 0.9500 . ?
C010 C01F 1.380(6) . ?
C012 H012 0.9500 . ?
C012 C01A 1.385(6) . ?
C013 H013 0.9500 . ?
C013 C01F 1.392(6) . ?
C014 C01D 1.487(6) . ?
C015 H015 0.9500 . ?
C016 H016 0.9500 . ?
C016 C019 1.389(6) . ?
C016 C01B 1.383(7) . ?
C017 H017 0.9500 . ?
C017 C01G 1.367(6) . ?
C018 H018 0.9500 . ?
C019 H019 0.9500 . ?
C01A H01A 0.9500 . ?
C01A C01G 1.412(6) . ?
C01B H01B 0.9500 . ?
C01B C01E 1.379(6) . ?
C01C H01C 0.9500 . ?
C01C C01E 1.379(6) . ?
C01E H01E 0.9500 . ?
C01F H01F 0.9500 . ?
C01G H01G 0.9500 . ?

loop_
_geom_torsion_atom_site_label_1
_geom_torsion_atom_site_label_2
_geom_torsion_atom_site_label_3
_geom_torsion_atom_site_label_4
_geom_torsion
_geom_torsion_site_symmetry_1
_geom_torsion_site_symmetry_2
_geom_torsion_site_symmetry_3
_geom_torsion_site_symmetry_4
_geom_torsion_publ_flag
Cl C00W C018 C00O -179.8(3) . . . . ?
N008 C00E C00X C00D 169.3(4) . . . . ?
N008 C00E C00X C00L -1.6(4) . . . . ?
N008 C00N C012 C01A -179.7(4) . . . . ?
N009 C00F C00O C00T -178.2(3) . . . . ?
N009 C00F C00O C018 3.5(5) . . . . ?
N009 C00J C00M C00G 51.4(5) . . . . ?
N009 C00J C00M C00K -117.2(4) . . . . ?
N009 C00J C00W Cl -175.8(3) . . . . ?
N009 C00J C00W C018 4.7(5) . . . . ?
N00A C00G C00M C00J -169.1(3) . . . . ?
N00A C00G C00M C00K 1.2(4) . . . . ?
N00A C00G C00R C019 -152.1(4) . . . . ?
N00A C00G C00R C01C 29.3(6) . . . . ?
N00A C00P C00V C00Z -179.9(4) . . . . ?
N C00D C00X C00E -56.4(5) . . . . ?
N C00D C00X C00L 112.9(4) . . . . ?
N C00D C011 Cl1 175.0(3) . . . . ?
N C00D C011 C00Y -2.5(5) . . . . ?
N C00I C014 C00Y -1.7(6) . . . . ?
N C00I C014 C01D -177.6(4) . . . . ?
C00C C00E C00X C00D -13.7(6) . . . . ?
C00C C00E C00X C00L 175.4(4) . . . . ?
C00C C013 C01F C010 -0.2(7) . . . . ?
C00D N C00I C014 0.2(6) . . . . ?
C00E N008 C00N C00L -0.5(4) . . . . ?
C00E N008 C00N C012 179.8(4) . . . . ?
C00E C00C C00U C00Q 179.5(4) . . . . ?
C00E C00C C013 C01F 179.9(4) . . . . ?
C00F N009 C00J C00M 170.1(3) . . . . ?
C00F N009 C00J C00W -5.0(5) . . . . ?
C00F C00O C00T F003 155.8(3) . . . . ?
C00F C00O C00T F004 36.7(5) . . . . ?
C00F C00O C00T F006 -83.8(5) . . . . ?
C00F C00O C018 C00W -3.7(5) . . . . ?
C00G N00A C00P C00K 0.2(4) . . . . ?
C00G N00A C00P C00V -178.6(4) . . . . ?
C00G C00R C019 C016 -178.1(4) . . . . ?
C00G C00R C01C C01E 179.3(4) . . . . ?
C00I N C00D C00X -173.3(3) . . . . ?
C00I N C00D C011 1.9(5) . . . . ?
C00I C014 C01D F005 66.5(6) . . . . ?
C00I C014 C01D F007 -49.2(6) . . . . ?
C00I C014 C01D F00H -174.7(5) . . . . ?
C00J N009 C00F C00O 0.9(5) . . . . ?
C00J C00W C018 C00O -0.3(5) . . . . ?
C00K C00P C00V C00Z 1.4(6) . . . . ?
C00L C00N C012 C01A 0.7(6) . . . . ?
C00L C017 C01G C01A 1.2(7) . . . . ?
C00M C00G C00R C019 26.5(6) . . . . ?
C00M C00G C00R C01C -152.2(4) . . . . ?
C00M C00J C00W Cl 9.3(5) . . . . ?
C00M C00J C00W C018 -170.2(3) . . . . ?
C00M C00K C00P N00A 0.5(4) . . . . ?
C00M C00K C00P C00V 179.4(4) . . . . ?
C00M C00K C015 C00S 179.3(4) . . . . ?
C00N N008 C00E C00C -175.9(3) . . . . ?
C00N N008 C00E C00X 1.3(4) . . . . ?
C00N C00L C00X C00D -169.8(3) . . . . ?
C00N C00L C00X C00E 1.3(4) . . . . ?
C00N C00L C017 C01G -1.4(6) . . . . ?
C00N C012 C01A C01G -0.9(6) . . . . ?
C00P N00A C00G C00M -0.9(4) . . . . ?
C00P N00A C00G C00R 177.9(3) . . . . ?
C00P C00K C00M C00G -1.1(4) . . . . ?
C00P C00K C00M C00J 169.5(4) . . . . ?
C00P C00K C015 C00S 3.0(6) . . . . ?
C00P C00V C00Z C00S 0.8(6) . . . . ?
C00Q C010 C01F C013 1.3(7) . . . . ?
C00R C00G C00M C00J 12.2(7) . . . . ?
C00R C00G C00M C00K -177.4(4) . . . . ?
C00R C01C C01E C01B -1.0(7) . . . . ?
C00T C00O C018 C00W 178.0(3) . . . . ?
C00U C00C C00E N008 -29.3(5) . . . . ?
C00U C00C C00E C00X 154.0(4) . . . . ?
C00U C00C C013 C01F -0.3(6) . . . . ?
C00U C00Q C010 C01F -1.9(7) . . . . ?
C00W C00J C00M C00G -133.7(4) . . . . ?
C00W C00J C00M C00K 57.7(5) . . . . ?
C00X C00D C011 Cl1 -10.1(5) . . . . ?
C00X C00D C011 C00Y 172.5(3) . . . . ?
C00X C00L C00N N008 -0.5(4) . . . . ?
C00X C00L C00N C012 179.2(4) . . . . ?
C00X C00L C017 C01G -179.7(4) . . . . ?
C00Y C014 C01D F005 -109.3(5) . . . . ?
C00Y C014 C01D F007 135.1(4) . . . . ?
C00Y C014 C01D F00H 9.6(7) . . . . ?
C00Z C00S C015 C00K -0.9(7) . . . . ?
C010 C00Q C00U C00C 1.4(6) . . . . ?
C011 C00D C00X C00E 128.6(4) . . . . ?
C011 C00D C00X C00L -62.1(5) . . . . ?
C011 C00Y C014 C00I 1.1(6) . . . . ?
C011 C00Y C014 C01D 176.9(4) . . . . ?
C012 C01A C01G C017 -0.1(7) . . . . ?
C013 C00C C00E N008 150.5(4) . . . . ?
C013 C00C C00E C00X -26.2(6) . . . . ?
C013 C00C C00U C00Q -0.3(6) . . . . ?
C014 C00Y C011 Cl1 -176.5(3) . . . . ?
C014 C00Y C011 C00D 0.9(6) . . . . ?
C015 C00K C00M C00G -177.6(4) . . . . ?
C015 C00K C00M C00J -7.0(7) . . . . ?
C015 C00K C00P N00A 177.7(3) . . . . ?
C015 C00K C00P C00V -3.4(6) . . . . ?
C015 C00S C00Z C00V -1.0(7) . . . . ?
C016 C01B C01E C01C 0.2(7) . . . . ?
C017 C00L C00N N008 -179.2(3) . . . . ?
C017 C00L C00N C012 0.4(6) . . . . ?
C017 C00L C00X C00D 8.6(7) . . . . ?
C017 C00L C00X C00E 179.8(4) . . . . ?
C018 C00O C00T F003 -25.9(5) . . . . ?
C018 C00O C00T F004 -145.0(4) . . . . ?
C018 C00O C00T F006 94.5(5) . . . . ?
C019 C00R C01C C01E 0.6(6) . . . . ?
C019 C016 C01B C01E 0.9(7) . . . . ?
C01B C016 C019 C00R -1.3(6) . . . . ?
C01C C00R C019 C016 0.5(6) . . . . ?
